data_1576651
loop_
_publ_author_name
'Kumar, Ashish'
'Kim, Dooyoung'
'Dunphy, Sean P.'
'Lewis, Erin N.'
'Figueroa, Joshua S.'
'Teets, Thomas S.'

_publ_section_title
;
 Steric augmentation of three-coordinate Cu(i) &#x3b2;-diketiminate
 isocyanide chromophores to achieve microsecond excited-state lifetime.
;
_journal_issue 15
_journal_name_full 'Chemical science'
_journal_page_first 7659
_journal_page_last 7666
_journal_paper_doi 10.1039/d5sc09786j
_journal_volume 17
_journal_year 2026
_chemical_formula_sum 'C48 H54 Cu N3'
_chemical_formula_weight 736.48
_space_group_crystal_system triclinic
_space_group_IT_number 2
_space_group_name_Hall '-P 1'
_space_group_name_H-M_alt 'P -1'
_atom_sites_solution_hydrogens geom
_audit_creation_method SHELXL-2018/3
_audit_update_record
;
2025-06-14 deposited with the CCDC.	2026-02-17 downloaded from the CCDC.
;
_cell_angle_alpha 74.800(3)
_cell_angle_beta 72.478(3)
_cell_angle_gamma 63.532(3)
_cell_formula_units_Z 2
_cell_length_a 12.0288(9)
_cell_length_b 12.5853(9)
_cell_length_c 16.2705(12)
_cell_measurement_reflns_used 9863
_cell_measurement_temperature 150(2)
_cell_measurement_theta_max 68.16
_cell_measurement_theta_min 3.97
_cell_volume 2078.9(3)
_computing_cell_refinement 'Bruker SAINT'
_computing_data_collection 'Bruker APEX2'
_computing_data_reduction 'Bruker SAINT'
_computing_molecular_graphics 'Bruker SHELXTL'
_computing_publication_material 'Bruker SHELXTL'
_computing_structure_refinement 'SHELXL-2018/3 (Sheldrick, 2018)'
_computing_structure_solution 'SHELXT 2018/2 (Sheldrick, 2018)'
_diffrn_ambient_temperature 150(2)
_diffrn_measured_fraction_theta_full 0.970
_diffrn_measured_fraction_theta_max 0.970
_diffrn_measurement_device_type 'Bruker APEX-II CCD'
_diffrn_measurement_method '\f and \w scans'
_diffrn_radiation_type CuK\a
_diffrn_radiation_wavelength 1.54178
_diffrn_reflns_av_R_equivalents 0.0270
_diffrn_reflns_av_unetI/netI 0.0259
_diffrn_reflns_Laue_measured_fraction_full 0.970
_diffrn_reflns_Laue_measured_fraction_max 0.970
_diffrn_reflns_limit_h_max 13
_diffrn_reflns_limit_h_min -14
_diffrn_reflns_limit_k_max 14
_diffrn_reflns_limit_k_min -14
_diffrn_reflns_limit_l_max 19
_diffrn_reflns_limit_l_min -19
_diffrn_reflns_number 22181
_diffrn_reflns_point_group_measured_fraction_full 0.970
_diffrn_reflns_point_group_measured_fraction_max 0.970
_diffrn_reflns_theta_full 66.572
_diffrn_reflns_theta_max 66.572
_diffrn_reflns_theta_min 2.881
_exptl_absorpt_coefficient_mu 0.995
_exptl_absorpt_correction_T_max 0.7531
_exptl_absorpt_correction_T_min 0.6724
_exptl_absorpt_correction_type multi-scan
_exptl_absorpt_process_details sadabs
_exptl_crystal_colour yellow
_exptl_crystal_density_diffrn 1.177
_exptl_crystal_description plate
_exptl_crystal_F_000 784
_exptl_crystal_size_max 0.340
_exptl_crystal_size_mid 0.170
_exptl_crystal_size_min 0.090
_refine_diff_density_max 0.249
_refine_diff_density_min -0.328
_refine_diff_density_rms 0.044
_refine_ls_extinction_method none
_refine_ls_goodness_of_fit_ref 1.063
_refine_ls_hydrogen_treatment constr
_refine_ls_matrix_type full
_refine_ls_number_parameters 571
_refine_ls_number_reflns 7114
_refine_ls_number_restraints 591
_refine_ls_restrained_S_all 1.069
_refine_ls_R_factor_all 0.0326
_refine_ls_R_factor_gt 0.0317
_refine_ls_shift/su_max 0.002
_refine_ls_shift/su_mean 0.000
_refine_ls_structure_factor_coef Fsqd
_refine_ls_weighting_details 'w=1/[\s^2^(Fo^2^)+(0.0401P)^2^+0.8872P] where P=(Fo^2^+2Fc^2^)/3'
_refine_ls_weighting_scheme calc
_refine_ls_wR_factor_gt 0.0846
_refine_ls_wR_factor_ref 0.0854
_reflns_Friedel_coverage 0.000
_reflns_number_gt 6857
_reflns_number_total 7114
_reflns_threshold_expression 'I > 2\s(I)'
_cod_data_source_file d5sc09786j2.cif
_cod_data_source_block dipp-ArPh2
_cod_depositor_comments 'Adding full bibliography for 1576646--1576653.cif.'
_cod_database_code 1576651
_shelx_shelxl_version_number 2018/3
_shelx_space_group_comment
; 
The symmetry employed for this shelxl refinement is uniquely defined 
by the following loop, which should always be used as a source of 
symmetry information in preference to the above space-group names. 
They are only intended as comments. 
;
_shelx_estimated_absorpt_t_min 0.728
_shelx_estimated_absorpt_t_max 0.916

loop_
_space_group_symop_operation_xyz
'x, y, z'
'-x, -y, -z'

loop_
_atom_site_label
_atom_site_type_symbol
_atom_site_fract_x
_atom_site_fract_y
_atom_site_fract_z
_atom_site_U_iso_or_equiv
_atom_site_adp_type
_atom_site_occupancy
_atom_site_site_symmetry_order
_atom_site_calc_flag
_atom_site_refinement_flags_posn
_atom_site_refinement_flags_adp
_atom_site_refinement_flags_occupancy
_atom_site_disorder_assembly
_atom_site_disorder_group
Cu1 Cu 0.37269(2) 0.67345(2) 0.72036(2) 0.02166(8) Uani 1 1 d . . . . .
N1 N 0.26859(11) 0.72552(10) 0.63527(8) 0.0252(2) Uani 1 1 d . U . . .
N2 N 0.31971(11) 0.54622(10) 0.78953(7) 0.0230(2) Uani 1 1 d . . . . .
N3 N 0.56597(11) 0.73997(10) 0.74721(8) 0.0243(3) Uani 1 1 d . . . . .
C1 C 0.12576(17) 0.70955(15) 0.56208(11) 0.0375(4) Uani 1 1 d . . . . .
H1A H 0.051737 0.783654 0.575587 0.056 Uiso 1 1 calc R U . . .
H1B H 0.097122 0.648205 0.561224 0.056 Uiso 1 1 calc R U . . .
H1C H 0.177750 0.725350 0.504868 0.056 Uiso 1 1 calc R U . . .
C2 C 0.20409(13) 0.66538(13) 0.63096(9) 0.0261(3) Uani 1 1 d . . . . .
C3 C 0.20200(13) 0.56094(12) 0.68802(10) 0.0259(3) Uani 1 1 d . . . . .
H3A H 0.161365 0.520732 0.673557 0.031 Uiso 1 1 calc R U . . .
C4 C 0.25167(13) 0.50757(12) 0.76360(9) 0.0248(3) Uani 1 1 d . . . . .
C5 C 0.22197(16) 0.40207(15) 0.81717(12) 0.0367(4) Uani 1 1 d . . . . .
H5A H 0.301415 0.332538 0.824267 0.055 Uiso 1 1 calc R U . . .
H5B H 0.175104 0.382668 0.787440 0.055 Uiso 1 1 calc R U . . .
H5C H 0.170104 0.422532 0.874596 0.055 Uiso 1 1 calc R U . . .
C21 C 0.35598(14) 0.49366(13) 0.87186(9) 0.0260(3) Uani 1 1 d . . . . .
C22 C 0.28172(15) 0.55114(15) 0.94514(10) 0.0332(3) Uani 1 1 d . . . . .
C23 C 0.32107(18) 0.50227(18) 1.02402(11) 0.0430(4) Uani 1 1 d . . . . .
H23A H 0.270904 0.539297 1.074303 0.052 Uiso 1 1 calc R U . . .
C24 C 0.43123(19) 0.40140(17) 1.03043(11) 0.0456(4) Uani 1 1 d . . . . .
H24A H 0.457225 0.369960 1.084547 0.055 Uiso 1 1 calc R U . . .
C25 C 0.50385(17) 0.34600(15) 0.95807(12) 0.0412(4) Uani 1 1 d . . . . .
H25A H 0.579728 0.276330 0.963112 0.049 Uiso 1 1 calc R U . . .
C26 C 0.46835(15) 0.39001(13) 0.87768(10) 0.0309(3) Uani 1 1 d . . . . .
C31 C 0.46587(15) 0.94193(13) 0.83672(11) 0.0320(3) Uani 1 1 d . . . . .
C32 C 0.40039(18) 0.96638(16) 0.92063(12) 0.0418(4) Uani 1 1 d . . . . .
H32A H 0.442982 0.929739 0.967718 0.050 Uiso 1 1 calc R U . . .
C33 C 0.2728(2) 1.04424(18) 0.93586(14) 0.0532(5) Uani 1 1 d . . . . .
H33A H 0.228224 1.059581 0.993437 0.064 Uiso 1 1 calc R U . . .
C34 C 0.21100(19) 1.09907(17) 0.86790(15) 0.0561(5) Uani 1 1 d . . . . .
H34A H 0.124052 1.152734 0.878425 0.067 Uiso 1 1 calc R U . . .
C35 C 0.27542(19) 1.07606(17) 0.78440(14) 0.0524(5) Uani 1 1 d . . . . .
H35A H 0.232839 1.114354 0.737380 0.063 Uiso 1 1 calc R U . . .
C36 C 0.40164(17) 0.99752(15) 0.76891(12) 0.0401(4) Uani 1 1 d . . . . .
H36A H 0.444958 0.981348 0.711316 0.048 Uiso 1 1 calc R U . . .
C40 C 0.48881(13) 0.71726(12) 0.73554(9) 0.0238(3) Uani 1 1 d . . . . .
C41 C 0.65176(14) 0.76530(13) 0.77221(9) 0.0256(3) Uani 1 1 d . . . . .
C42 C 0.60277(15) 0.86064(13) 0.82010(10) 0.0307(3) Uani 1 1 d . . . . .
C43 C 0.68751(17) 0.87612(16) 0.85341(13) 0.0425(4) Uani 1 1 d . . . . .
H43A H 0.657029 0.938420 0.887322 0.051 Uiso 1 1 calc R U . . .
C44 C 0.81536(18) 0.80217(18) 0.83786(14) 0.0497(5) Uani 1 1 d . . . . .
H44A H 0.871803 0.814320 0.860990 0.060 Uiso 1 1 calc R U . . .
C45 C 0.86191(16) 0.71061(16) 0.78894(13) 0.0417(4) Uani 1 1 d . . . . .
H45A H 0.950298 0.661412 0.778074 0.050 Uiso 1 1 calc R U . . .
C46 C 0.78120(14) 0.68946(13) 0.75537(10) 0.0294(3) Uani 1 1 d . . . . .
C51 C 0.83398(14) 0.58773(13) 0.70534(10) 0.0289(3) Uani 1 1 d . . . . .
C52 C 0.80412(16) 0.60083(14) 0.62600(11) 0.0349(3) Uani 1 1 d . . . . .
H52A H 0.744962 0.675671 0.603847 0.042 Uiso 1 1 calc R U . . .
C53 C 0.85977(18) 0.50584(16) 0.57901(12) 0.0445(4) Uani 1 1 d . . . . .
H53A H 0.838501 0.515988 0.524967 0.053 Uiso 1 1 calc R U . . .
C54 C 0.94583(18) 0.39670(16) 0.61026(13) 0.0476(4) Uani 1 1 d . . . . .
H54A H 0.984540 0.332008 0.577577 0.057 Uiso 1 1 calc R U . . .
C55 C 0.97535(16) 0.38191(15) 0.68886(14) 0.0452(4) Uani 1 1 d . . . . .
H55A H 1.034031 0.306521 0.710753 0.054 Uiso 1 1 calc R U . . .
C56 C 0.91994(15) 0.47651(15) 0.73654(12) 0.0370(4) Uani 1 1 d . . . . .
H56A H 0.940857 0.465239 0.790912 0.044 Uiso 1 1 calc R U . . .
C221 C 0.1724(2) 0.7709(2) 0.9605(2) 0.0717(7) Uani 1 1 d . . . . .
H22A H 0.093467 0.842394 0.956305 0.108 Uiso 1 1 calc R U . . .
H22B H 0.186780 0.752345 1.019775 0.108 Uiso 1 1 calc R U . . .
H22C H 0.243715 0.786172 0.918893 0.108 Uiso 1 1 calc R U . . .
C222 C 0.16177(16) 0.66507(17) 0.93967(11) 0.0425(4) Uani 1 1 d . . . . .
H22D H 0.150560 0.685516 0.878200 0.051 Uiso 1 1 calc R U . . .
C223 C 0.0450(2) 0.6459(2) 0.99803(18) 0.0708(7) Uani 1 1 d . . . . .
H22E H -0.030650 0.720631 0.993149 0.106 Uiso 1 1 calc R U . . .
H22F H 0.035483 0.582520 0.979909 0.106 Uiso 1 1 calc R U . . .
H22G H 0.054819 0.622095 1.058655 0.106 Uiso 1 1 calc R U . . .
C261 C 0.67142(19) 0.35440(19) 0.76489(15) 0.0566(5) Uani 1 1 d . . . . .
H26A H 0.723210 0.314072 0.713950 0.085 Uiso 1 1 calc R U . . .
H26B H 0.647936 0.441114 0.748261 0.085 Uiso 1 1 calc R U . . .
H26C H 0.720257 0.324165 0.810671 0.085 Uiso 1 1 calc R U . . .
C262 C 0.55111(15) 0.32920(14) 0.79886(12) 0.0372(4) Uani 1 1 d . . . . .
H26D H 0.501593 0.363838 0.751769 0.045 Uiso 1 1 calc R U . . .
C263 C 0.5862(2) 0.19362(16) 0.81741(16) 0.0557(5) Uani 1 1 d . . . . .
H26E H 0.639651 0.158080 0.764750 0.084 Uiso 1 1 calc R U . . .
H26F H 0.632893 0.157541 0.864598 0.084 Uiso 1 1 calc R U . . .
H26G H 0.508555 0.178465 0.834760 0.084 Uiso 1 1 calc R U . . .
C11 C 0.25712(16) 0.83684(14) 0.57957(11) 0.0347(3) Uani 1 1 d D U . . .
C12 C 0.3623(6) 0.8310(4) 0.5070(4) 0.0439(10) Uani 0.645(9) 1 d D U P A 1
C13 C 0.3542(5) 0.9387(4) 0.4504(4) 0.0578(12) Uani 0.645(9) 1 d D U P A 1
H13A H 0.420569 0.938034 0.400541 0.069 Uiso 0.645(9) 1 calc R U P A 1
C14 C 0.2515(5) 1.0455(4) 0.4659(4) 0.0631(12) Uani 0.645(9) 1 d D U P A 1
H14A H 0.248640 1.117620 0.427618 0.076 Uiso 0.645(9) 1 calc R U P A 1
C15 C 0.1535(6) 1.0478(5) 0.5365(4) 0.0526(11) Uani 0.645(9) 1 d D U P A 1
H15A H 0.083830 1.122068 0.546422 0.063 Uiso 0.645(9) 1 calc R U P A 1
C16 C 0.1536(7) 0.9441(5) 0.5938(5) 0.0389(10) Uani 0.645(9) 1 d D U P A 1
C121 C 0.4548(5) 0.6414(6) 0.4428(4) 0.0758(14) Uani 0.645(9) 1 d D U P A 1
H12A H 0.531331 0.568080 0.432044 0.114 Uiso 0.645(9) 1 calc R U P A 1
H12B H 0.384252 0.620007 0.479225 0.114 Uiso 0.645(9) 1 calc R U P A 1
H12C H 0.432806 0.687799 0.387133 0.114 Uiso 0.645(9) 1 calc R U P A 1
C122 C 0.4794(5) 0.7162(5) 0.4892(4) 0.0493(10) Uani 0.645(9) 1 d D U P A 1
H12D H 0.497105 0.668009 0.546890 0.059 Uiso 0.645(9) 1 calc R U P A 1
C123 C 0.6005(4) 0.7359(6) 0.4364(4) 0.0722(14) Uani 0.645(9) 1 d D U P A 1
H12E H 0.617377 0.784192 0.465835 0.108 Uiso 0.645(9) 1 calc R U P A 1
H12F H 0.672747 0.658080 0.431991 0.108 Uiso 0.645(9) 1 calc R U P A 1
H12G H 0.588352 0.778039 0.377838 0.108 Uiso 0.645(9) 1 calc R U P A 1
C161 C 0.0722(6) 0.9700(7) 0.7505(4) 0.0686(15) Uani 0.645(9) 1 d D U P A 1
H16A H 0.002116 0.970963 0.800765 0.103 Uiso 0.645(9) 1 calc R U P A 1
H16B H 0.151905 0.906604 0.764397 0.103 Uiso 0.645(9) 1 calc R U P A 1
H16C H 0.078838 1.047876 0.736826 0.103 Uiso 0.645(9) 1 calc R U P A 1
C162 C 0.0470(6) 0.9461(6) 0.6721(4) 0.0411(11) Uani 0.645(9) 1 d D U P A 1
H16D H 0.047216 0.863686 0.687163 0.049 Uiso 0.645(9) 1 calc R U P A 1
C163 C -0.0835(6) 1.0322(6) 0.6553(6) 0.0623(17) Uani 0.645(9) 1 d D U P A 1
H16E H -0.148045 1.029094 0.708576 0.094 Uiso 0.645(9) 1 calc R U P A 1
H16F H -0.086468 1.113996 0.637897 0.094 Uiso 0.645(9) 1 calc R U P A 1
H16G H -0.100172 1.009307 0.608582 0.094 Uiso 0.645(9) 1 calc R U P A 1
C12A C 0.3520(10) 0.8571(8) 0.5147(8) 0.0463(17) Uani 0.355(9) 1 d D U P A 2
C13A C 0.3363(9) 0.9743(8) 0.4768(6) 0.0567(18) Uani 0.355(9) 1 d D U P A 2
H13B H 0.403216 0.987350 0.432374 0.068 Uiso 0.355(9) 1 calc R U P A 2
C14A C 0.2279(9) 1.0716(8) 0.5013(7) 0.0615(18) Uani 0.355(9) 1 d D U P A 2
H14B H 0.219629 1.150222 0.472987 0.074 Uiso 0.355(9) 1 calc R U P A 2
C15A C 0.1316(10) 1.0550(8) 0.5667(6) 0.0500(18) Uani 0.355(9) 1 d D U P A 2
H15B H 0.056595 1.122532 0.583795 0.060 Uiso 0.355(9) 1 calc R U P A 2
C16A C 0.1425(13) 0.9388(9) 0.6090(9) 0.0381(16) Uani 0.355(9) 1 d D U P A 2
C124 C 0.4617(9) 0.7058(12) 0.4118(7) 0.086(3) Uani 0.355(9) 1 d D U P A 2
H12H H 0.539370 0.634840 0.397249 0.129 Uiso 0.355(9) 1 calc R U P A 2
H12I H 0.387776 0.685011 0.427150 0.129 Uiso 0.355(9) 1 calc R U P A 2
H12J H 0.454084 0.769694 0.361483 0.129 Uiso 0.355(9) 1 calc R U P A 2
C125 C 0.4676(10) 0.7489(9) 0.4888(8) 0.0546(17) Uani 0.355(9) 1 d D U P A 2
H12K H 0.472346 0.682929 0.539499 0.066 Uiso 0.355(9) 1 calc R U P A 2
C126 C 0.5878(8) 0.7720(11) 0.4698(8) 0.074(2) Uani 0.355(9) 1 d D U P A 2
H12L H 0.662324 0.699821 0.452955 0.111 Uiso 0.355(9) 1 calc R U P A 2
H12M H 0.584102 0.839028 0.422050 0.111 Uiso 0.355(9) 1 calc R U P A 2
H12N H 0.594095 0.791948 0.522040 0.111 Uiso 0.355(9) 1 calc R U P A 2
C164 C 0.0177(11) 0.9905(11) 0.7610(7) 0.059(2) Uani 0.355(9) 1 d D U P A 2
H16H H -0.055156 0.985524 0.806846 0.089 Uiso 0.355(9) 1 calc R U P A 2
H16I H 0.095458 0.946938 0.783942 0.089 Uiso 0.355(9) 1 calc R U P A 2
H16J H 0.005222 1.074832 0.741286 0.089 Uiso 0.355(9) 1 calc R U P A 2
C165 C 0.0300(11) 0.9337(13) 0.6830(8) 0.0399(16) Uani 0.355(9) 1 d D U P A 2
H16K H 0.043245 0.847605 0.704018 0.048 Uiso 0.355(9) 1 calc R U P A 2
C166 C -0.0992(11) 1.0012(11) 0.6531(9) 0.054(2) Uani 0.355(9) 1 d D U P A 2
H16L H -0.168319 0.995651 0.702340 0.081 Uiso 0.355(9) 1 calc R U P A 2
H16M H -0.113531 1.085812 0.632099 0.081 Uiso 0.355(9) 1 calc R U P A 2
H16N H -0.096846 0.964694 0.605937 0.081 Uiso 0.355(9) 1 calc R U P A 2

loop_
_atom_site_aniso_label
_atom_site_aniso_U_11
_atom_site_aniso_U_22
_atom_site_aniso_U_33
_atom_site_aniso_U_23
_atom_site_aniso_U_13
_atom_site_aniso_U_12
Cu1 0.02132(12) 0.02208(12) 0.02296(12) -0.00235(8) -0.00622(8) -0.00944(8)
N1 0.0271(6) 0.0242(6) 0.0255(6) -0.0020(4) -0.0093(5) -0.0098(5)
N2 0.0202(5) 0.0238(6) 0.0241(6) -0.0021(4) -0.0050(4) -0.0086(5)
N3 0.0231(6) 0.0241(6) 0.0264(6) -0.0031(5) -0.0054(5) -0.0105(5)
C1 0.0408(9) 0.0380(9) 0.0405(9) -0.0049(7) -0.0226(7) -0.0133(7)
C2 0.0230(7) 0.0264(7) 0.0281(7) -0.0092(6) -0.0073(6) -0.0052(6)
C3 0.0215(7) 0.0250(7) 0.0354(8) -0.0097(6) -0.0075(6) -0.0090(6)
C4 0.0181(6) 0.0221(7) 0.0319(7) -0.0059(6) -0.0022(5) -0.0069(5)
C5 0.0347(8) 0.0345(8) 0.0461(9) 0.0027(7) -0.0113(7) -0.0211(7)
C21 0.0251(7) 0.0282(7) 0.0260(7) 0.0034(6) -0.0068(6) -0.0149(6)
C22 0.0303(8) 0.0423(9) 0.0270(7) -0.0012(6) -0.0044(6) -0.0176(7)
C23 0.0461(10) 0.0612(11) 0.0247(8) -0.0003(7) -0.0048(7) -0.0291(9)
C24 0.0547(11) 0.0555(11) 0.0330(9) 0.0170(8) -0.0215(8) -0.0327(9)
C25 0.0413(9) 0.0341(9) 0.0485(10) 0.0149(7) -0.0237(8) -0.0178(7)
C26 0.0295(8) 0.0261(7) 0.0375(8) 0.0057(6) -0.0114(6) -0.0144(6)
C31 0.0326(8) 0.0225(7) 0.0413(9) -0.0080(6) -0.0031(7) -0.0125(6)
C32 0.0438(10) 0.0371(9) 0.0447(10) -0.0167(7) -0.0039(8) -0.0139(8)
C33 0.0473(11) 0.0476(11) 0.0553(12) -0.0262(9) 0.0064(9) -0.0115(9)
C34 0.0373(10) 0.0385(10) 0.0735(14) -0.0178(10) -0.0009(9) -0.0004(8)
C35 0.0429(10) 0.0350(9) 0.0599(12) 0.0002(8) -0.0126(9) -0.0015(8)
C36 0.0378(9) 0.0291(8) 0.0401(9) -0.0008(7) -0.0031(7) -0.0076(7)
C40 0.0252(7) 0.0214(7) 0.0214(6) -0.0009(5) -0.0048(5) -0.0077(6)
C41 0.0256(7) 0.0262(7) 0.0299(7) -0.0031(6) -0.0071(6) -0.0143(6)
C42 0.0312(8) 0.0269(7) 0.0367(8) -0.0068(6) -0.0054(6) -0.0139(6)
C43 0.0414(9) 0.0400(9) 0.0578(11) -0.0219(8) -0.0108(8) -0.0182(8)
C44 0.0394(10) 0.0552(11) 0.0725(13) -0.0264(10) -0.0181(9) -0.0213(9)
C45 0.0260(8) 0.0443(9) 0.0612(11) -0.0185(8) -0.0110(7) -0.0127(7)
C46 0.0254(7) 0.0299(7) 0.0365(8) -0.0068(6) -0.0064(6) -0.0131(6)
C51 0.0219(7) 0.0287(7) 0.0375(8) -0.0075(6) -0.0027(6) -0.0123(6)
C52 0.0361(8) 0.0292(8) 0.0350(8) -0.0056(6) -0.0034(7) -0.0115(7)
C53 0.0508(11) 0.0418(10) 0.0388(9) -0.0146(8) -0.0051(8) -0.0147(8)
C54 0.0423(10) 0.0380(9) 0.0600(12) -0.0237(8) -0.0026(8) -0.0102(8)
C55 0.0310(8) 0.0290(8) 0.0703(13) -0.0114(8) -0.0130(8) -0.0038(7)
C56 0.0269(8) 0.0360(9) 0.0501(10) -0.0079(7) -0.0128(7) -0.0105(7)
C221 0.0622(14) 0.0484(12) 0.1004(19) -0.0163(12) -0.0277(13) -0.0090(11)
C222 0.0338(9) 0.0547(11) 0.0308(8) -0.0140(7) -0.0036(7) -0.0083(8)
C223 0.0333(10) 0.0809(16) 0.0854(17) -0.0216(13) 0.0029(10) -0.0165(11)
C261 0.0433(11) 0.0498(11) 0.0693(13) -0.0107(10) 0.0058(10) -0.0225(9)
C262 0.0287(8) 0.0270(8) 0.0488(10) -0.0019(7) -0.0089(7) -0.0065(6)
C263 0.0471(11) 0.0302(9) 0.0799(15) -0.0084(9) -0.0074(10) -0.0107(8)
C11 0.0397(8) 0.0324(7) 0.0368(8) 0.0070(6) -0.0201(6) -0.0176(6)
C12 0.0472(16) 0.0422(17) 0.0414(17) 0.0132(14) -0.0153(11) -0.0239(14)
C13 0.0592(19) 0.049(2) 0.057(2) 0.0183(16) -0.0127(16) -0.0293(15)
C14 0.072(2) 0.0421(18) 0.066(3) 0.0218(18) -0.020(2) -0.0279(17)
C15 0.061(2) 0.0317(13) 0.060(3) 0.0116(17) -0.0252(18) -0.0159(15)
C16 0.0469(17) 0.0289(12) 0.046(2) 0.0059(13) -0.0248(14) -0.0162(12)
C121 0.065(2) 0.089(3) 0.066(3) -0.035(2) 0.012(2) -0.029(2)
C122 0.0464(17) 0.052(2) 0.0334(17) 0.0093(16) -0.0039(13) -0.0176(14)
C123 0.0499(17) 0.082(3) 0.066(3) 0.005(2) -0.0016(18) -0.0254(19)
C161 0.071(4) 0.075(3) 0.061(2) -0.029(2) -0.018(2) -0.018(3)
C162 0.049(2) 0.0214(19) 0.049(2) -0.0053(16) -0.0184(13) -0.0062(14)
C163 0.049(2) 0.046(3) 0.074(3) -0.009(2) -0.0182(17) 0.0008(19)
C12A 0.043(2) 0.047(2) 0.048(3) 0.018(2) -0.0206(18) -0.023(2)
C13A 0.061(3) 0.052(3) 0.056(4) 0.016(2) -0.014(3) -0.033(2)
C14A 0.071(3) 0.043(2) 0.062(4) 0.018(3) -0.017(3) -0.029(2)
C15A 0.059(3) 0.0325(16) 0.055(4) 0.014(3) -0.022(2) -0.0196(19)
C16A 0.048(2) 0.0253(16) 0.045(3) 0.009(2) -0.0240(19) -0.0159(16)
C124 0.059(4) 0.103(7) 0.089(6) -0.031(5) -0.014(4) -0.018(4)
C125 0.045(2) 0.060(3) 0.040(3) 0.019(3) -0.009(2) -0.019(2)
C126 0.041(2) 0.091(6) 0.075(6) 0.007(4) -0.020(3) -0.019(3)
C164 0.069(6) 0.051(4) 0.059(3) -0.016(3) -0.018(3) -0.017(5)
C165 0.046(2) 0.026(3) 0.045(3) 0.000(2) -0.0160(17) -0.011(2)
C166 0.043(3) 0.040(5) 0.063(4) -0.013(4) -0.019(3) 0.004(3)

loop_
_atom_type_symbol
_atom_type_description
_atom_type_scat_dispersion_real
_atom_type_scat_dispersion_imag
_atom_type_scat_source
C C 0.0181 0.0091 'International Tables Vol C Tables 4.2.6.8 and 6.1.1.4'
H H 0.0000 0.0000 'International Tables Vol C Tables 4.2.6.8 and 6.1.1.4'
N N 0.0311 0.0180 'International Tables Vol C Tables 4.2.6.8 and 6.1.1.4'
Cu Cu -1.9646 0.5888 'International Tables Vol C Tables 4.2.6.8 and 6.1.1.4'

loop_
_geom_angle_atom_site_label_1
_geom_angle_atom_site_label_2
_geom_angle_atom_site_label_3
_geom_angle
_geom_angle_site_symmetry_1
_geom_angle_site_symmetry_3
_geom_angle_publ_flag
C40 Cu1 N1 134.57(6) . . ?
C40 Cu1 N2 127.97(5) . . ?
N1 Cu1 N2 97.43(5) . . ?
C2 N1 C11 120.36(12) . . ?
C2 N1 Cu1 122.47(10) . . ?
C11 N1 Cu1 117.06(10) . . ?
C4 N2 C21 119.58(12) . . ?
C4 N2 Cu1 122.58(10) . . ?
C21 N2 Cu1 117.84(9) . . ?
C40 N3 C41 172.89(14) . . ?
N1 C2 C3 123.80(13) . . ?
N1 C2 C1 120.08(13) . . ?
C3 C2 C1 116.12(13) . . ?
C2 C3 C4 128.94(13) . . ?
N2 C4 C3 123.51(13) . . ?
N2 C4 C5 119.95(13) . . ?
C3 C4 C5 116.52(13) . . ?
C22 C21 C26 120.81(14) . . ?
C22 C21 N2 118.99(13) . . ?
C26 C21 N2 120.09(13) . . ?
C23 C22 C21 118.53(15) . . ?
C23 C22 C222 119.85(15) . . ?
C21 C22 C222 121.62(14) . . ?
C24 C23 C22 121.22(17) . . ?
C23 C24 C25 119.84(15) . . ?
C24 C25 C26 121.46(16) . . ?
C25 C26 C21 118.14(15) . . ?
C25 C26 C262 120.44(15) . . ?
C21 C26 C262 121.41(14) . . ?
C36 C31 C32 118.71(15) . . ?
C36 C31 C42 120.95(15) . . ?
C32 C31 C42 120.31(16) . . ?
C33 C32 C31 120.26(18) . . ?
C34 C33 C32 120.24(18) . . ?
C33 C34 C35 119.90(18) . . ?
C34 C35 C36 120.23(19) . . ?
C35 C36 C31 120.66(17) . . ?
N3 C40 Cu1 176.81(12) . . ?
N3 C41 C46 119.20(13) . . ?
N3 C41 C42 118.05(13) . . ?
C46 C41 C42 122.53(14) . . ?
C43 C42 C41 117.47(15) . . ?
C43 C42 C31 120.13(14) . . ?
C41 C42 C31 122.40(14) . . ?
C44 C43 C42 120.94(15) . . ?
C43 C44 C45 120.59(17) . . ?
C44 C45 C46 121.00(16) . . ?
C45 C46 C41 117.45(14) . . ?
C45 C46 C51 119.54(14) . . ?
C41 C46 C51 123.00(14) . . ?
C52 C51 C56 118.28(15) . . ?
C52 C51 C46 122.16(14) . . ?
C56 C51 C46 119.52(15) . . ?
C53 C52 C51 120.69(16) . . ?
C54 C53 C52 120.35(18) . . ?
C55 C54 C53 119.69(16) . . ?
C54 C55 C56 120.40(16) . . ?
C55 C56 C51 120.58(17) . . ?
C22 C222 C223 111.34(17) . . ?
C22 C222 C221 111.96(16) . . ?
C223 C222 C221 110.83(19) . . ?
C26 C262 C261 111.14(16) . . ?
C26 C262 C263 112.29(15) . . ?
C261 C262 C263 110.09(15) . . ?
C12A C11 N1 125.6(4) . . ?
C16 C11 N1 123.4(3) . . ?
C16 C11 C12 121.4(3) . . ?
N1 C11 C12 115.2(2) . . ?
C12A C11 C16A 119.3(6) . . ?
N1 C11 C16A 113.8(4) . . ?
C13 C12 C11 116.9(4) . . ?
C13 C12 C122 119.4(4) . . ?
C11 C12 C122 123.7(4) . . ?
C14 C13 C12 121.1(4) . . ?
C15 C14 C13 120.2(4) . . ?
C14 C15 C16 121.7(4) . . ?
C11 C16 C15 118.6(4) . . ?
C11 C16 C162 119.4(4) . . ?
C15 C16 C162 122.0(4) . . ?
C121 C122 C12 110.9(5) . . ?
C121 C122 C123 108.8(4) . . ?
C12 C122 C123 114.5(4) . . ?
C16 C162 C163 113.7(5) . . ?
C16 C162 C161 110.6(5) . . ?
C163 C162 C161 111.5(5) . . ?
C11 C12A C13A 119.5(7) . . ?
C11 C12A C125 116.5(7) . . ?
C13A C12A C125 124.0(8) . . ?
C14A C13A C12A 122.4(7) . . ?
C15A C14A C13A 119.8(7) . . ?
C14A C15A C16A 120.7(7) . . ?
C15A C16A C11 118.3(7) . . ?
C15A C16A C165 115.1(8) . . ?
C11 C16A C165 126.6(8) . . ?
C12A C125 C124 112.4(8) . . ?
C12A C125 C126 111.0(8) . . ?
C124 C125 C126 110.7(9) . . ?
C16A C165 C164 111.9(10) . . ?
C16A C165 C166 112.3(9) . . ?
C164 C165 C166 107.1(8) . . ?

loop_
_geom_bond_atom_site_label_1
_geom_bond_atom_site_label_2
_geom_bond_distance
_geom_bond_site_symmetry_2
_geom_bond_publ_flag
Cu1 C40 1.8116(15) . ?
Cu1 N1 1.9367(12) . ?
Cu1 N2 1.9414(12) . ?
N1 C2 1.328(2) . ?
N1 C11 1.4284(19) . ?
N2 C4 1.3248(19) . ?
N2 C21 1.4326(18) . ?
N3 C40 1.162(2) . ?
N3 C41 1.395(2) . ?
C1 C2 1.515(2) . ?
C2 C3 1.402(2) . ?
C3 C4 1.404(2) . ?
C4 C5 1.510(2) . ?
C21 C22 1.406(2) . ?
C21 C26 1.406(2) . ?
C22 C23 1.394(2) . ?
C22 C222 1.521(2) . ?
C23 C24 1.376(3) . ?
C24 C25 1.380(3) . ?
C25 C26 1.395(2) . ?
C26 C262 1.513(2) . ?
C31 C36 1.389(2) . ?
C31 C32 1.391(2) . ?
C31 C42 1.485(2) . ?
C32 C33 1.391(3) . ?
C33 C34 1.374(3) . ?
C34 C35 1.379(3) . ?
C35 C36 1.381(3) . ?
C41 C46 1.402(2) . ?
C41 C42 1.406(2) . ?
C42 C43 1.391(2) . ?
C43 C44 1.382(3) . ?
C44 C45 1.383(3) . ?
C45 C46 1.392(2) . ?
C46 C51 1.488(2) . ?
C51 C52 1.392(2) . ?
C51 C56 1.393(2) . ?
C52 C53 1.385(2) . ?
C53 C54 1.378(3) . ?
C54 C55 1.373(3) . ?
C55 C56 1.389(2) . ?
C221 C222 1.524(3) . ?
C222 C223 1.521(3) . ?
C261 C262 1.528(3) . ?
C262 C263 1.532(2) . ?
C11 C12A 1.369(9) . ?
C11 C16 1.385(5) . ?
C11 C12 1.436(5) . ?
C11 C16A 1.457(9) . ?
C12 C13 1.407(5) . ?
C12 C122 1.522(6) . ?
C13 C14 1.381(6) . ?
C14 C15 1.370(6) . ?
C15 C16 1.390(5) . ?
C16 C162 1.508(6) . ?
C121 C122 1.516(6) . ?
C122 C123 1.543(6) . ?
C161 C162 1.526(7) . ?
C162 C163 1.517(6) . ?
C12A C13A 1.392(9) . ?
C12A C125 1.492(11) . ?
C13A C14A 1.370(9) . ?
C14A C15A 1.370(9) . ?
C15A C16A 1.409(9) . ?
C16A C165 1.530(11) . ?
C124 C125 1.521(11) . ?
C125 C126 1.525(10) . ?
C164 C165 1.553(12) . ?
C165 C166 1.560(11) . ?
